data_7236838
loop_
_publ_author_name
'Li, Gaocan'
'Xu, Yangyang'
'Kong, Qunshou'
'Zhuang, Weihua'
'Wang, Yunbing'

_publ_section_title
;
 Cation--anion interaction directed dual-mode switchable mechanochromic
 luminescence
;
_journal_issue 33
_journal_name_full 'Journal of Materials Chemistry C'
_journal_page_first 8527
_journal_paper_doi 10.1039/C7TC02497E
_journal_volume 5
_journal_year 2017
_chemical_formula_moiety 'C33 H39 P, C2 F6 N O4 S2'
_chemical_formula_sum 'C35 H39 F6 N O4 P S2'
_chemical_formula_weight 746.76
_chemical_name_systematic lgc-108
_space_group_crystal_system monoclinic
_space_group_IT_number 14
_space_group_name_Hall '-P 2yn'
_space_group_name_H-M_alt 'P 1 21/n 1'
_atom_sites_solution_hydrogens geom
_atom_sites_solution_primary iterative
_audit_creation_date 2016-06-20
_audit_creation_method
;
Olex2 1.2
(compiled 2016.02.19 svn.r3266 for OlexSys, GUI svn.r5155)
;
_audit_update_record
;
2017-05-31 deposited with the CCDC.
2017-08-10 downloaded from the CCDC.
;
_cell_angle_alpha 90
_cell_angle_beta 102.549(3)
_cell_angle_gamma 90
_cell_formula_units_Z 4
_cell_length_a 9.7167(3)
_cell_length_b 17.3160(6)
_cell_length_c 21.7331(7)
_cell_measurement_reflns_used 4187
_cell_measurement_temperature 293(2)
_cell_measurement_theta_max 26.8500
_cell_measurement_theta_min 3.3690
_cell_volume 3569.3(2)
_computing_cell_refinement
;
CrysAlisPro, Agilent Technologies,
Version 1.171.37.35 (release 13-08-2014 CrysAlis171 .NET)
(compiled Aug 13 2014,18:06:01)
;
_computing_data_collection
;
CrysAlisPro, Agilent Technologies,
Version 1.171.37.35 (release 13-08-2014 CrysAlis171 .NET)
(compiled Aug 13 2014,18:06:01)
;
_computing_data_reduction
;
CrysAlisPro, Agilent Technologies,
Version 1.171.37.35 (release 13-08-2014 CrysAlis171 .NET)
(compiled Aug 13 2014,18:06:01)
;
_computing_molecular_graphics 'Olex2 (Dolomanov et al., 2009)'
_computing_publication_material 'Olex2 (Dolomanov et al., 2009)'
_computing_structure_refinement 'ShelXL (Sheldrick, 2015)'
_computing_structure_solution
;
Superflip (Palatinus & Chapuis, 2007;Palatinus & van der Lee, 2008;
Palatinus et al., 2012)
;
_diffrn_ambient_temperature 293.15
_diffrn_detector 'CCD plate'
_diffrn_detector_area_resol_mean 16.0874
_diffrn_detector_type Eos
_diffrn_measured_fraction_theta_full 0.998
_diffrn_measured_fraction_theta_max 0.998
_diffrn_measurement_details
;
#__ type_ start__ end____ width___ exp.time_
  1 omega  -16.00   13.40   0.7000   15.0000
omega____ theta____ kappa____ phi______ frames
    -      -14.9669  -99.0000    0.0000 42

#__ type_ start__ end____ width___ exp.time_
  2 omega  -21.00   53.90   0.7000   15.0000
omega____ theta____ kappa____ phi______ frames
    -      -14.9669   38.0000 -120.0000 107

#__ type_ start__ end____ width___ exp.time_
  3 omega  -74.00  -46.70   0.7000   15.0000
omega____ theta____ kappa____ phi______ frames
    -      -14.9669  178.0000  -60.0000 39

#__ type_ start__ end____ width___ exp.time_
  4 omega  -14.00   22.40   0.7000   15.0000
omega____ theta____ kappa____ phi______ frames
    -      -14.9669  -99.0000 -150.0000 52

#__ type_ start__ end____ width___ exp.time_
  5 omega  -84.00   -4.90   0.7000   15.0000
omega____ theta____ kappa____ phi______ frames
    -      -14.9669  -38.0000   60.0000 113
;
_diffrn_measurement_device 'four-circle diffractometer'
_diffrn_measurement_device_type 'Xcalibur, Eos'
_diffrn_measurement_method '\w scans'
_diffrn_orient_matrix_UB_11 -0.0144486000
_diffrn_orient_matrix_UB_12 -0.0188638000
_diffrn_orient_matrix_UB_13 -0.0296729000
_diffrn_orient_matrix_UB_21 -0.0065803000
_diffrn_orient_matrix_UB_22 0.0363573000
_diffrn_orient_matrix_UB_23 -0.0153964000
_diffrn_orient_matrix_UB_31 0.0730922000
_diffrn_orient_matrix_UB_32 -0.0004529000
_diffrn_orient_matrix_UB_33 0.0001797000
_diffrn_radiation_monochromator graphite
_diffrn_radiation_probe x-ray
_diffrn_radiation_type MoK\a
_diffrn_radiation_wavelength 0.71073
_diffrn_reflns_av_R_equivalents 0.0205
_diffrn_reflns_av_unetI/netI 0.0355
_diffrn_reflns_Laue_measured_fraction_full 0.998
_diffrn_reflns_Laue_measured_fraction_max 0.998
_diffrn_reflns_limit_h_max 10
_diffrn_reflns_limit_h_min -12
_diffrn_reflns_limit_k_max 17
_diffrn_reflns_limit_k_min -21
_diffrn_reflns_limit_l_max 27
_diffrn_reflns_limit_l_min -26
_diffrn_reflns_number 18580
_diffrn_reflns_point_group_measured_fraction_full 0.998
_diffrn_reflns_point_group_measured_fraction_max 0.998
_diffrn_reflns_theta_full 25.242
_diffrn_reflns_theta_max 26.368
_diffrn_reflns_theta_min 3.037
_diffrn_source 'Enhance (Mo) X-ray Source'
_exptl_absorpt_coefficient_mu 0.264
_exptl_absorpt_correction_T_max 1.00000
_exptl_absorpt_correction_T_min 0.84493
_exptl_absorpt_correction_type multi-scan
_exptl_absorpt_process_details
;
CrysAlisPro, Agilent Technologies,
Version 1.171.37.35 (release 13-08-2014 CrysAlis171 .NET)
(compiled Aug 13 2014,18:06:01)
Empirical absorption correction using spherical harmonics,
 implemented in SCALE3 ABSPACK scaling algorithm.
;
_exptl_crystal_density_diffrn 1.390
_exptl_crystal_density_method 'not measured'
_exptl_crystal_F_000 1556
_exptl_crystal_size_max 0.4
_exptl_crystal_size_mid 0.2
_exptl_crystal_size_min 0.2
_refine_diff_density_max 0.927
_refine_diff_density_min -0.386
_refine_diff_density_rms 0.081
_refine_ls_extinction_method none
_refine_ls_goodness_of_fit_ref 1.033
_refine_ls_hydrogen_treatment constr
_refine_ls_matrix_type full
_refine_ls_number_parameters 457
_refine_ls_number_reflns 7283
_refine_ls_number_restraints 0
_refine_ls_restrained_S_all 1.033
_refine_ls_R_factor_all 0.1325
_refine_ls_R_factor_gt 0.0939
_refine_ls_shift/su_max 0.001
_refine_ls_shift/su_mean 0.000
_refine_ls_structure_factor_coef Fsqd
_refine_ls_weighting_details
;
 w=1/[\s^2^(Fo^2^)+(0.1517P)^2^+4.8504P]
 where P=(Fo^2^+2Fc^2^)/3
;
_refine_ls_weighting_scheme calc
_refine_ls_wR_factor_gt 0.2622
_refine_ls_wR_factor_ref 0.2986
_reflns_Friedel_coverage 0.000
_reflns_number_gt 4735
_reflns_number_total 7283
_reflns_threshold_expression 'I > 2\s(I)'
_cod_data_source_file c7tc02497e2.cif
_cod_data_source_block 160511_s2_lgc
_cod_database_code 7236838
_shelxl_version_number 2013-2
_chemical_oxdiff_formula c12h12n2o3s2f6
_shelx_space_group_comment
;
The symmetry employed for this shelxl refinement is uniquely defined
by the following loop, which should always be used as a source of
symmetry information in preference to the above space-group names.
They are only intended as comments.
;
_shelx_estimated_absorpt_t_max 0.949
_shelx_estimated_absorpt_t_min 0.902
_reflns_odcompleteness_completeness 99.72
_reflns_odcompleteness_iscentric 1
_reflns_odcompleteness_theta 26.32
_olex2_refinement_description
;
1. Fixed Uiso
 At 1.2 times of:
  All C(H) groups, All C(H,H) groups, All C(H,H,H,H) groups
 At 1.5 times of:
  All C(H,H,H) groups
2. Uiso/Uaniso restraints and constraints
Uanis(C33A) = Uanis(C33B)
Uanis(C32A) = Uanis(C32B)
Uanis(F5) = Uanis(F5A)
3. Others
 Sof(H31C)=Sof(H31D)=Sof(C32B)=Sof(H32C)=Sof(H32D)=Sof(C33B)=Sof(H33D)=
 Sof(H33E)=Sof(H33F)=1-FVAR(1)
 Sof(H31A)=Sof(H31B)=Sof(C32A)=Sof(H32A)=Sof(H32B)=Sof(C33A)=Sof(H33A)=
 Sof(H33B)=Sof(H33C)=FVAR(1)
 Sof(F5A)=1-FVAR(2)
 Sof(F5)=FVAR(2)
4.a Secondary CH2 refined with riding coordinates:
 C21(H21A,H21B), C22(H22A,H22B), C23(H23A,H23B), C26(H26A,H26B), C27(H27A,
 H27B), C28(H28A,H28B), C30(H30A,H30B), C31(H31A,H31B), C31(H31C,H31D),
 C32A(H32A,H32B), C32B(H32C,H32D)
4.b Aromatic/amide H refined with riding coordinates:
 C2(H2), C3(H3), C6(H6), C7(H7), C8(H8), C10(H10), C11(H11), C12(H12),
 C16(H16), C17(H17), C18(H18), C24(H24)
4.c Idealised Me refined as rotating group:
 C25(H25A,H25B,H25C), C29(H29A,H29B,H29C), C33A(H33A,H33B,H33C), C33B(H33D,
 H33E,H33F)
;
_olex2_submission_special_instructions 'No special instructions were received'

loop_
_space_group_symop_operation_xyz
'x, y, z'
'-x+1/2, y+1/2, -z+1/2'
'-x, -y, -z'
'x-1/2, -y-1/2, z-1/2'

loop_
_atom_site_label
_atom_site_type_symbol
_atom_site_fract_x
_atom_site_fract_y
_atom_site_fract_z
_atom_site_U_iso_or_equiv
_atom_site_adp_type
_atom_site_occupancy
_atom_site_site_symmetry_order
_atom_site_calc_flag
_atom_site_refinement_flags_posn
_atom_site_refinement_flags_occupancy
_atom_site_disorder_assembly
_atom_site_disorder_group
C1 C 0.4658(5) 0.5618(4) 0.3234(3) 0.0732(15) Uani 1 1 d . . . .
C2 C 0.5399(5) 0.4916(3) 0.3175(3) 0.0686(13) Uani 1 1 d . . . .
H2 H 0.5932 0.4891 0.2869 0.082 Uiso 1 1 calc R . . .
C3 C 0.5365(7) 0.4287(4) 0.3540(3) 0.0872(17) Uani 1 1 d . . . .
H3 H 0.5879 0.3850 0.3483 0.105 Uiso 1 1 calc R . . .
C4 C 0.4523(5) 0.4291(3) 0.4024(3) 0.0680(13) Uani 1 1 d . . . .
C5 C 0.4407(6) 0.3639(4) 0.4391(3) 0.0778(15) Uani 1 1 d . . . .
C6 C 0.5105(8) 0.2931(4) 0.4314(4) 0.098(2) Uani 1 1 d . . . .
H6 H 0.5636 0.2893 0.4007 0.118 Uiso 1 1 calc R . . .
C7 C 0.4998(9) 0.2297(5) 0.4695(4) 0.113(2) Uani 1 1 d . . . .
H7 H 0.5459 0.1840 0.4639 0.135 Uiso 1 1 calc R . . .
C8 C 0.4212(9) 0.2339(5) 0.5157(5) 0.125(3) Uani 1 1 d . . . .
H8 H 0.4133 0.1907 0.5401 0.150 Uiso 1 1 calc R . . .
C9 C 0.3567(8) 0.2996(5) 0.5253(4) 0.105(2) Uani 1 1 d . . . .
C10 C 0.2758(8) 0.3064(5) 0.5724(3) 0.096(2) Uani 1 1 d . . . .
H10 H 0.2709 0.2648 0.5988 0.116 Uiso 1 1 calc R . . .
C11 C 0.2031(11) 0.3751(7) 0.5796(4) 0.137(4) Uani 1 1 d . . . .
H11 H 0.1482 0.3781 0.6096 0.165 Uiso 1 1 calc R . . .
C12 C 0.2134(8) 0.4352(6) 0.5432(3) 0.123(3) Uani 1 1 d . . . .
H12 H 0.1662 0.4804 0.5492 0.147 Uiso 1 1 calc R . . .
C13 C 0.2905(5) 0.4343(4) 0.4970(2) 0.0709(15) Uani 1 1 d . . . .
C14 C 0.3658(6) 0.3681(3) 0.4846(2) 0.0678(13) Uani 1 1 d . . . .
C15 C 0.3010(6) 0.5066(3) 0.4556(3) 0.0789(17) Uani 1 1 d . . . .
C16 C 0.2366(8) 0.5747(4) 0.4647(3) 0.096(2) Uani 1 1 d . . . .
H16 H 0.1835 0.5796 0.4953 0.115 Uiso 1 1 calc R . . .
C17 C 0.2538(8) 0.6345(4) 0.4273(3) 0.0929(19) Uani 1 1 d . . . .
H17 H 0.2104 0.6805 0.4344 0.112 Uiso 1 1 calc R . . .
C18 C 0.3258(6) 0.6358(3) 0.3811(3) 0.0714(14) Uani 1 1 d . . . .
H18 H 0.3316 0.6803 0.3578 0.086 Uiso 1 1 calc R . . .
C19 C 0.3924(6) 0.5664(3) 0.3694(2) 0.0721(14) Uani 1 1 d . . . .
C20 C 0.3860(5) 0.4975(3) 0.4081(2) 0.0566(11) Uani 1 1 d . . . .
C21 C 0.4730(5) 0.6286(3) 0.2771(2) 0.0603(12) Uani 1 1 d . . . .
H21A H 0.5626 0.6262 0.2643 0.072 Uiso 1 1 calc R . . .
H21B H 0.4694 0.6773 0.2987 0.072 Uiso 1 1 calc R . . .
C22 C 0.3642(6) 0.6960(3) 0.1510(2) 0.0639(12) Uani 1 1 d . . . .
H22A H 0.2818 0.6990 0.1167 0.077 Uiso 1 1 calc R . . .
H22B H 0.3759 0.7461 0.1715 0.077 Uiso 1 1 calc R . . .
C23 C 0.4897(7) 0.6807(4) 0.1240(4) 0.096(2) Uani 1 1 d . . . .
H23A H 0.5733 0.6838 0.1577 0.116 Uiso 1 1 calc R . . .
H23B H 0.4834 0.6282 0.1080 0.116 Uiso 1 1 calc R . . .
C24 C 0.5081(10) 0.7333(5) 0.0728(4) 0.131(3) Uani 1 1 d . . . .
H24 H 0.4492 0.7759 0.0624 0.157 Uiso 1 1 calc R . . .
C25 C 0.6116(12) 0.7193(7) 0.0410(6) 0.171(5) Uani 1 1 d . . . .
H25A H 0.5699 0.7087 -0.0025 0.257 Uiso 1 1 calc GR . . .
H25B H 0.6661 0.6755 0.0592 0.257 Uiso 1 1 calc GR . . .
H25C H 0.6717 0.7637 0.0436 0.257 Uiso 1 1 calc GR . . .
C26 C 0.3240(5) 0.5304(3) 0.1747(3) 0.0652(12) Uani 1 1 d . . . .
H26A H 0.4166 0.5176 0.1678 0.078 Uiso 1 1 calc R . . .
H26B H 0.3031 0.4945 0.2057 0.078 Uiso 1 1 calc R . . .
C27 C 0.2160(6) 0.5188(3) 0.1130(3) 0.0735(14) Uani 1 1 d . . . .
H27A H 0.1227 0.5266 0.1211 0.088 Uiso 1 1 calc R . . .
H27B H 0.2308 0.5585 0.0836 0.088 Uiso 1 1 calc R . . .
C28 C 0.2182(11) 0.4429(5) 0.0821(4) 0.127(3) Uani 1 1 d . . . .
H28A H 0.1271 0.4369 0.0536 0.152 Uiso 1 1 calc R . . .
H28B H 0.2872 0.4467 0.0560 0.152 Uiso 1 1 calc R . . .
C29 C 0.2439(15) 0.3781(6) 0.1133(6) 0.184(5) Uani 1 1 d . . . .
H29A H 0.1573 0.3502 0.1105 0.276 Uiso 1 1 calc GR . . .
H29B H 0.2851 0.3890 0.1567 0.276 Uiso 1 1 calc GR . . .
H29C H 0.3080 0.3475 0.0956 0.276 Uiso 1 1 calc GR . . .
C30 C 0.1607(5) 0.6482(3) 0.2248(3) 0.0625(12) Uani 1 1 d . . . .
H30A H 0.0870 0.6314 0.1897 0.075 Uiso 1 1 calc R . . .
H30B H 0.1511 0.6184 0.2614 0.075 Uiso 1 1 calc R . . .
C31 C 0.1368(6) 0.7330(3) 0.2376(3) 0.0733(14) Uani 1 1 d . . . .
H31A H 0.1121 0.7607 0.1979 0.088 Uiso 0.523(10) 1 calc R P A 1
H31B H 0.2234 0.7551 0.2620 0.088 Uiso 0.523(10) 1 calc R P A 1
H31C H 0.1661 0.7642 0.2056 0.088 Uiso 0.477(10) 1 calc R P A 2
H31D H 0.1952 0.7471 0.2781 0.088 Uiso 0.477(10) 1 calc R P A 2
C32A C 0.0180(17) 0.7430(10) 0.2740(8) 0.085(3) Uani 0.523(10) 1 d . P A 1
H32A H 0.0511 0.7222 0.3160 0.102 Uiso 0.523(10) 1 calc R P A 1
H32B H 0.0023 0.7978 0.2784 0.102 Uiso 0.523(10) 1 calc R P A 1
C32B C -0.0186(18) 0.7513(11) 0.2377(9) 0.085(3) Uani 0.477(10) 1 d . P A 2
H32C H -0.0319 0.8067 0.2395 0.102 Uiso 0.477(10) 1 calc R P A 2
H32D H -0.0796 0.7319 0.1994 0.102 Uiso 0.477(10) 1 calc R P A 2
C33A C -0.1180(16) 0.7069(10) 0.2465(9) 0.105(4) Uani 0.523(10) 1 d . P A 1
H33A H -0.1503 0.7245 0.2039 0.157 Uiso 0.523(10) 1 calc GR P A 1
H33B H -0.1856 0.7207 0.2709 0.157 Uiso 0.523(10) 1 calc GR P A 1
H33C H -0.1071 0.6518 0.2467 0.157 Uiso 0.523(10) 1 calc GR P A 1
C33B C -0.0540(19) 0.7134(11) 0.2941(10) 0.105(4) Uani 0.477(10) 1 d . P A 2
H33D H -0.0767 0.6601 0.2848 0.157 Uiso 0.477(10) 1 calc GR P A 2
H33E H -0.1335 0.7390 0.3046 0.157 Uiso 0.477(10) 1 calc GR P A 2
H33F H 0.0254 0.7168 0.3290 0.157 Uiso 0.477(10) 1 calc GR P A 2
P1 P 0.33037(12) 0.62606(7) 0.20686(5) 0.0524(3) Uani 1 1 d . . . .
C34 C -0.3126(7) 0.4510(4) 0.0888(3) 0.0887(18) Uani 1 1 d . . . .
C35 C 0.0332(10) 0.4366(4) 0.3002(4) 0.115(3) Uani 1 1 d . . . .
F1 F -0.4160(5) 0.4960(3) 0.0602(2) 0.1312(17) Uani 1 1 d . . . .
F2 F -0.3668(6) 0.3883(3) 0.1092(3) 0.147(2) Uani 1 1 d . . . .
F3 F -0.2419(7) 0.4300(3) 0.0476(2) 0.150(2) Uani 1 1 d . . . .
F4 F 0.0603(7) 0.3961(3) 0.3515(2) 0.158(2) Uani 1 1 d . . . .
F5 F -0.0013(19) 0.5076(5) 0.3081(4) 0.163(5) Uani 0.75(2) 1 d . P B 1
F6 F 0.1585(6) 0.4473(5) 0.2841(3) 0.207(4) Uani 1 1 d . . . .
N1 N -0.0850(4) 0.4452(3) 0.1806(2) 0.0748(13) Uani 1 1 d . . . .
O1 O -0.1450(4) 0.5642(3) 0.1230(2) 0.0941(13) Uani 1 1 d . . . .
O2 O -0.2993(4) 0.5235(3) 0.19245(19) 0.0867(12) Uani 1 1 d . . . .
O3 O -0.0104(7) 0.3206(3) 0.2284(3) 0.1251(19) Uani 1 1 d . . . .
O4 O -0.2112(5) 0.3799(3) 0.2576(3) 0.1214(19) Uani 1 1 d . . . .
S1 S -0.20388(12) 0.50385(8) 0.15366(6) 0.0611(4) Uani 1 1 d . . . .
S2 S -0.08382(15) 0.38794(8) 0.23701(7) 0.0717(4) Uani 1 1 d . . . .
F5A F -0.070(6) 0.4904(16) 0.3177(14) 0.163(5) Uani 0.25(2) 1 d . P B 2

loop_
_atom_site_aniso_label
_atom_site_aniso_U_11
_atom_site_aniso_U_22
_atom_site_aniso_U_33
_atom_site_aniso_U_23
_atom_site_aniso_U_13
_atom_site_aniso_U_12
C1 0.055(3) 0.093(4) 0.065(3) 0.002(3) -0.001(2) -0.021(3)
C2 0.058(3) 0.078(4) 0.073(3) 0.001(3) 0.020(2) 0.004(3)
C3 0.091(4) 0.090(4) 0.074(4) 0.007(3) 0.003(3) -0.005(3)
C4 0.049(2) 0.071(3) 0.075(3) -0.011(3) -0.005(2) -0.006(2)
C5 0.070(3) 0.083(4) 0.068(3) 0.003(3) -0.012(3) -0.008(3)
C6 0.101(5) 0.081(4) 0.100(5) 0.008(4) -0.005(4) 0.005(4)
C7 0.116(6) 0.091(5) 0.120(6) 0.033(5) 0.004(5) -0.012(4)
C8 0.113(6) 0.092(6) 0.145(8) 0.058(5) -0.026(5) -0.039(5)
C9 0.098(5) 0.087(5) 0.108(6) 0.009(4) -0.023(4) -0.031(4)
C10 0.111(5) 0.105(5) 0.072(4) 0.017(4) 0.018(4) -0.041(4)
C11 0.157(8) 0.181(10) 0.074(5) 0.014(6) 0.024(5) -0.090(8)
C12 0.111(5) 0.189(9) 0.070(4) -0.019(5) 0.022(4) -0.049(6)
C13 0.062(3) 0.107(4) 0.041(2) -0.009(3) 0.005(2) -0.033(3)
C14 0.069(3) 0.070(3) 0.053(3) 0.004(2) -0.011(2) -0.013(3)
C15 0.067(3) 0.078(4) 0.074(3) -0.033(3) -0.022(3) 0.008(3)
C16 0.115(5) 0.108(5) 0.067(4) -0.015(4) 0.025(4) -0.006(4)
C17 0.125(5) 0.094(5) 0.056(3) 0.002(3) 0.012(3) -0.001(4)
C18 0.090(4) 0.054(3) 0.063(3) -0.009(2) 0.001(3) 0.006(3)
C19 0.071(3) 0.082(4) 0.055(3) -0.010(3) -0.004(2) -0.008(3)
C20 0.061(3) 0.061(3) 0.040(2) 0.000(2) -0.0052(19) -0.016(2)
C21 0.056(3) 0.065(3) 0.059(3) 0.009(2) 0.011(2) -0.011(2)
C22 0.076(3) 0.061(3) 0.055(3) 0.007(2) 0.015(2) -0.001(2)
C23 0.089(4) 0.086(4) 0.129(6) 0.023(4) 0.059(4) 0.003(3)
C24 0.175(8) 0.121(6) 0.127(6) 0.051(5) 0.098(6) 0.055(6)
C25 0.187(10) 0.163(9) 0.195(11) 0.057(8) 0.113(9) 0.004(8)
C26 0.065(3) 0.053(3) 0.078(3) -0.004(2) 0.018(3) -0.003(2)
C27 0.074(3) 0.069(3) 0.076(4) -0.018(3) 0.012(3) -0.012(3)
C28 0.151(7) 0.088(5) 0.131(7) -0.032(5) 0.006(6) -0.007(5)
C29 0.226(13) 0.107(8) 0.192(12) -0.033(8) -0.015(10) 0.007(8)
C30 0.058(3) 0.063(3) 0.065(3) -0.006(2) 0.013(2) -0.005(2)
C31 0.072(3) 0.069(3) 0.081(4) -0.001(3) 0.020(3) 0.008(3)
C32A 0.075(7) 0.085(6) 0.099(10) 0.002(9) 0.029(8) 0.016(5)
C32B 0.075(7) 0.085(6) 0.099(10) 0.002(9) 0.029(8) 0.016(5)
C33A 0.090(9) 0.105(7) 0.132(11) -0.003(10) 0.052(8) 0.014(7)
C33B 0.090(9) 0.105(7) 0.132(11) -0.003(10) 0.052(8) 0.014(7)
P1 0.0566(7) 0.0495(6) 0.0506(6) 0.0015(5) 0.0105(5) -0.0032(5)
C34 0.097(4) 0.096(5) 0.065(4) -0.005(3) -0.001(3) 0.014(4)
C35 0.153(7) 0.076(5) 0.091(5) 0.030(4) -0.028(5) -0.037(5)
F1 0.109(3) 0.150(4) 0.105(3) -0.007(3) -0.041(2) 0.032(3)
F2 0.151(4) 0.116(4) 0.147(4) 0.002(3) -0.028(3) -0.050(3)
F3 0.217(6) 0.151(4) 0.082(3) -0.029(3) 0.031(3) 0.053(4)
F4 0.244(6) 0.111(3) 0.082(3) 0.032(3) -0.041(3) -0.056(4)
F5 0.315(15) 0.054(4) 0.101(4) -0.005(3) 0.005(6) -0.071(5)
F6 0.120(4) 0.244(8) 0.209(6) 0.083(6) -0.066(4) -0.091(5)
N1 0.057(2) 0.094(3) 0.074(3) 0.025(2) 0.017(2) 0.026(2)
O1 0.081(3) 0.085(3) 0.115(3) 0.035(2) 0.019(2) -0.006(2)
O2 0.083(3) 0.104(3) 0.079(3) 0.000(2) 0.032(2) 0.032(2)
O3 0.171(5) 0.076(3) 0.118(4) 0.008(3) 0.007(4) 0.045(3)
O4 0.099(3) 0.123(4) 0.146(5) 0.048(3) 0.035(3) -0.028(3)
S1 0.0502(6) 0.0688(8) 0.0621(7) 0.0031(6) 0.0078(5) 0.0109(5)
S2 0.0757(9) 0.0580(8) 0.0747(9) 0.0096(6) 0.0018(7) -0.0035(6)
F5A 0.315(15) 0.054(4) 0.101(4) -0.005(3) 0.005(6) -0.071(5)

loop_
_atom_type_symbol
_atom_type_description
_atom_type_scat_dispersion_real
_atom_type_scat_dispersion_imag
_atom_type_scat_source
C C 0.0033 0.0016 'International Tables Vol C Tables 4.2.6.8 and 6.1.1.4'
H H 0.0000 0.0000 'International Tables Vol C Tables 4.2.6.8 and 6.1.1.4'
F F 0.0171 0.0103 'International Tables Vol C Tables 4.2.6.8 and 6.1.1.4'
N N 0.0061 0.0033 'International Tables Vol C Tables 4.2.6.8 and 6.1.1.4'
O O 0.0106 0.0060 'International Tables Vol C Tables 4.2.6.8 and 6.1.1.4'
P P 0.1023 0.0942 'International Tables Vol C Tables 4.2.6.8 and 6.1.1.4'
S S 0.1246 0.1234 'International Tables Vol C Tables 4.2.6.8 and 6.1.1.4'

loop_
_geom_angle_atom_site_label_1
_geom_angle_atom_site_label_2
_geom_angle_atom_site_label_3
_geom_angle
C2 C1 C21 118.9(5)
C19 C1 C2 118.2(5)
C19 C1 C21 122.9(6)
C1 C2 H2 118.2
C3 C2 C1 123.7(5)
C3 C2 H2 118.2
C2 C3 H3 119.8
C2 C3 C4 120.4(6)
C4 C3 H3 119.8
C5 C4 C3 122.1(5)
C20 C4 C3 114.6(5)
C20 C4 C5 123.3(5)
C4 C5 C6 121.8(6)
C14 C5 C4 119.7(6)
C14 C5 C6 118.5(6)
C5 C6 H6 119.7
C7 C6 C5 120.5(8)
C7 C6 H6 119.7
C6 C7 H7 119.6
C8 C7 C6 120.9(8)
C8 C7 H7 119.6
C7 C8 H8 119.8
C9 C8 C7 120.5(7)
C9 C8 H8 119.8
C8 C9 C10 122.2(8)
C8 C9 C14 119.5(8)
C10 C9 C14 118.2(7)
C9 C10 H10 119.4
C11 C10 C9 121.2(7)
C11 C10 H10 119.4
C10 C11 H11 120.3
C12 C11 C10 119.5(9)
C12 C11 H11 120.3
C11 C12 H12 118.3
C11 C12 C13 123.4(10)
C13 C12 H12 118.3
C12 C13 C14 122.3(7)
C12 C13 C15 121.8(7)
C14 C13 C15 116.0(4)
C5 C14 C9 120.1(6)
C5 C14 C13 124.5(5)
C13 C14 C9 115.4(6)
C16 C15 C13 121.2(6)
C16 C15 C20 122.7(6)
C20 C15 C13 116.0(5)
C15 C16 H16 121.6
C17 C16 C15 116.9(7)
C17 C16 H16 121.6
C16 C17 H17 115.9
C18 C17 C16 128.1(7)
C18 C17 H17 115.9
C17 C18 H18 121.6
C17 C18 C19 116.9(6)
C19 C18 H18 121.6
C1 C19 C18 121.3(6)
C1 C19 C20 118.0(5)
C18 C19 C20 120.7(5)
C4 C20 C15 120.4(5)
C4 C20 C19 125.0(5)
C15 C20 C19 114.6(5)
C1 C21 H21A 109.0
C1 C21 H21B 109.0
C1 C21 P1 113.1(3)
H21A C21 H21B 107.8
P1 C21 H21A 109.0
P1 C21 H21B 109.0
H22A C22 H22B 107.4
C23 C22 H22A 108.4
C23 C22 H22B 108.4
C23 C22 P1 115.7(4)
P1 C22 H22A 108.4
P1 C22 H22B 108.4
C22 C23 H23A 108.4
C22 C23 H23B 108.4
H23A C23 H23B 107.5
C24 C23 C22 115.5(6)
C24 C23 H23A 108.4
C24 C23 H23B 108.4
C23 C24 H24 120.1
C25 C24 C23 119.7(8)
C25 C24 H24 120.1
C24 C25 H25A 109.5
C24 C25 H25B 109.5
C24 C25 H25C 109.5
H25A C25 H25B 109.5
H25A C25 H25C 109.5
H25B C25 H25C 109.5
H26A C26 H26B 107.5
C27 C26 H26A 108.5
C27 C26 H26B 108.5
C27 C26 P1 115.1(4)
P1 C26 H26A 108.5
P1 C26 H26B 108.5
C26 C27 H27A 108.2
C26 C27 H27B 108.2
H27A C27 H27B 107.4
C28 C27 C26 116.2(6)
C28 C27 H27A 108.2
C28 C27 H27B 108.2
C27 C28 H28A 106.5
C27 C28 H28B 106.5
H28A C28 H28B 106.5
C29 C28 C27 123.2(9)
C29 C28 H28A 106.5
C29 C28 H28B 106.5
C28 C29 H29A 109.5
C28 C29 H29B 109.5
C28 C29 H29C 109.5
H29A C29 H29B 109.5
H29A C29 H29C 109.5
H29B C29 H29C 109.5
H30A C30 H30B 107.5
C31 C30 H30A 108.5
C31 C30 H30B 108.5
C31 C30 P1 115.1(4)
P1 C30 H30A 108.5
P1 C30 H30B 108.5
C30 C31 H31A 109.4
C30 C31 H31B 109.4
C30 C31 H31C 109.0
C30 C31 H31D 109.0
C30 C31 C32A 111.2(8)
C30 C31 C32B 112.7(8)
H31A C31 H31B 108.0
H31C C31 H31D 107.8
C32A C31 H31A 109.4
C32A C31 H31B 109.4
C32B C31 H31C 109.0
C32B C31 H31D 109.0
C31 C32A H32A 108.1
C31 C32A H32B 108.1
H32A C32A H32B 107.3
C33A C32A C31 116.9(13)
C33A C32A H32A 108.1
C33A C32A H32B 108.1
C31 C32B H32C 110.1
C31 C32B H32D 110.1
H32C C32B H32D 108.4
C33B C32B C31 108.1(14)
C33B C32B H32C 110.1
C33B C32B H32D 110.1
C32A C33A H33A 109.5
C32A C33A H33B 109.5
C32A C33A H33C 109.5
H33A C33A H33B 109.5
H33A C33A H33C 109.5
H33B C33A H33C 109.5
C32B C33B H33D 109.5
C32B C33B H33E 109.5
C32B C33B H33F 109.5
H33D C33B H33E 109.5
H33D C33B H33F 109.5
H33E C33B H33F 109.5
C22 P1 C21 109.4(2)
C22 P1 C30 108.1(2)
C26 P1 C21 107.7(2)
C26 P1 C22 110.8(2)
C26 P1 C30 108.8(2)
C30 P1 C21 112.1(2)
F1 C34 F2 108.9(6)
F1 C34 S1 108.9(5)
F2 C34 S1 111.2(5)
F3 C34 F1 107.8(6)
F3 C34 F2 108.1(6)
F3 C34 S1 111.8(5)
F4 C35 F5 114.1(9)
F4 C35 F6 105.8(8)
F4 C35 S2 112.5(5)
F4 C35 F5A 98.1(14)
F5 C35 F6 100.2(10)
F5 C35 S2 114.1(7)
F6 C35 S2 108.9(7)
F6 C35 F5A 132.8(16)
F5A C35 S2 98.1(14)
S1 N1 S2 125.8(3)
N1 S1 C34 102.9(3)
O1 S1 C34 103.4(3)
O1 S1 N1 108.4(2)
O2 S1 C34 103.7(3)
O2 S1 N1 117.3(2)
O2 S1 O1 118.8(3)
N1 S2 C35 101.3(3)
O3 S2 C35 103.7(4)
O3 S2 N1 109.7(3)
O3 S2 O4 117.9(4)
O4 S2 C35 104.9(4)
O4 S2 N1 116.7(3)

loop_
_geom_bond_atom_site_label_1
_geom_bond_atom_site_label_2
_geom_bond_distance
C1 C2 1.432(8)
C1 C19 1.352(8)
C1 C21 1.545(7)
C2 H2 0.9300
C2 C3 1.350(8)
C3 H3 0.9300
C3 C4 1.468(8)
C4 C5 1.400(8)
C4 C20 1.367(7)
C5 C6 1.429(9)
C5 C14 1.351(8)
C6 H6 0.9300
C6 C7 1.392(10)
C7 H7 0.9300
C7 C8 1.390(12)
C8 H8 0.9300
C8 C9 1.337(12)
C9 C10 1.424(11)
C9 C14 1.495(9)
C10 H10 0.9300
C10 C11 1.409(13)
C11 H11 0.9300
C11 C12 1.324(12)
C12 H12 0.9300
C12 C13 1.377(8)
C13 C14 1.417(8)
C13 C15 1.559(9)
C15 C16 1.370(9)
C15 C20 1.463(8)
C16 H16 0.9300
C16 C17 1.348(9)
C17 H17 0.9300
C17 C18 1.344(8)
C18 H18 0.9300
C18 C19 1.413(8)
C19 C20 1.469(7)
C21 H21A 0.9700
C21 H21B 0.9700
C21 P1 1.826(5)
C22 H22A 0.9700
C22 H22B 0.9700
C22 C23 1.488(7)
C22 P1 1.795(5)
C23 H23A 0.9700
C23 H23B 0.9700
C23 C24 1.479(9)
C24 H24 0.9300
C24 C25 1.360(11)
C25 H25A 0.9600
C25 H25B 0.9600
C25 H25C 0.9600
C26 H26A 0.9700
C26 H26B 0.9700
C26 C27 1.526(7)
C26 P1 1.793(5)
C27 H27A 0.9700
C27 H27B 0.9700
C27 C28 1.478(9)
C28 H28A 0.9700
C28 H28B 0.9700
C28 C29 1.306(13)
C29 H29A 0.9600
C29 H29B 0.9600
C29 H29C 0.9600
C30 H30A 0.9700
C30 H30B 0.9700
C30 C31 1.522(7)
C30 P1 1.815(5)
C31 H31A 0.9700
C31 H31B 0.9700
C31 H31C 0.9700
C31 H31D 0.9700
C31 C32A 1.544(16)
C31 C32B 1.543(17)
C32A H32A 0.9700
C32A H32B 0.9700
C32A C33A 1.47(3)
C32B H32C 0.9700
C32B H32D 0.9700
C32B C33B 1.50(3)
C33A H33A 0.9600
C33A H33B 0.9600
C33A H33C 0.9600
C33B H33D 0.9600
C33B H33E 0.9600
C33B H33F 0.9600
C34 F1 1.316(7)
C34 F2 1.324(8)
C34 F3 1.294(7)
C34 S1 1.814(7)
C35 F4 1.295(7)
C35 F5 1.296(13)
C35 F6 1.350(11)
C35 S2 1.791(7)
C35 F5A 1.48(5)
N1 S1 1.554(4)
N1 S2 1.574(4)
O1 S1 1.425(4)
O2 S1 1.423(4)
O3 S2 1.401(5)
O4 S2 1.412(5)
